data_7119531
loop_
_publ_author_name
'Wang, Qi'
'Pang, Fuqing'
'Wang, Guilong'
'Huang, Jinglun'
'Nie, Fude'
'Chen, Fu-Xue'

_publ_section_title
;
 Pentazadiene: a high-nitrogen linkage in energetic materials.
;
_journal_issue 15
_journal_name_full 'Chemical communications (Cambridge, England)'
_journal_page_first 2327
_journal_page_last 2330
_journal_paper_doi 10.1039/c6cc08179g
_journal_volume 53
_journal_year 2017
_chemical_formula_moiety 'C6 H9 N17'
_chemical_formula_sum 'C6 H9 N17'
_chemical_formula_weight 319.30
_chemical_name_systematic 2-MTPNE
_space_group_crystal_system monoclinic
_space_group_IT_number 14
_space_group_name_Hall '-P 2ybc'
_space_group_name_H-M_alt 'P 1 21/c 1'
_symmetry_space_group_name_Hall '-P 2ybc'
_symmetry_space_group_name_H-M 'P 1 21/c 1'
_atom_sites_solution_hydrogens geom
_atom_sites_solution_primary direct
_atom_sites_solution_secondary difmap
_audit_creation_date 2016-03-30
_audit_creation_method
;
Olex2 1.2
(compiled 2016.02.19 svn.r3266 for OlexSys, GUI svn.r5155)
;
_audit_update_record
;
2016-08-18 deposited with the CCDC.
2017-01-23 downloaded from the CCDC.
;
_cell_angle_alpha 90.00
_cell_angle_beta 99.10(3)
_cell_angle_gamma 90.00
_cell_formula_units_Z 4
_cell_length_a 15.804(3)
_cell_length_b 10.785(2)
_cell_length_c 8.1924(16)
_cell_measurement_reflns_used 3977
_cell_measurement_temperature 153.1500
_cell_measurement_theta_max 27.4739
_cell_measurement_theta_min 1.8883
_cell_volume 1378.8(5)
_computing_cell_refinement 'CrystalClear (Rigaku Inc., 2008)'
_computing_data_collection 'CrystalClear (Rigaku Inc., 2008)'
_computing_data_reduction 'CrystalClear (Rigaku Inc., 2008)'
_computing_molecular_graphics 'Olex2 (Dolomanov et al., 2009)'
_computing_publication_material 'Olex2 (Dolomanov et al., 2009)'
_computing_structure_refinement 'XL (Sheldrick, 2008)'
_computing_structure_solution
;
????
;
_diffrn_ambient_temperature 153.1500
_diffrn_detector_area_resol_mean 28.5714
_diffrn_measured_fraction_theta_full 0.993
_diffrn_measured_fraction_theta_max 0.993
_diffrn_measurement_details
;
scan:
    Number of images: 360
               Slice: -110.0000 - 70.0000
         Image width: 0.5000
            Exp time: 8.0000
       Rotation axis: Omega
               Omega: 0.0000
                 Chi: 45.0000
                 Phi: 180.0000
                 XTD: 45.0422
              2theta: -20.1827
scan:
    Number of images: 294
               Slice: -86.0000 - 61.0000
         Image width: 0.5000
            Exp time: 8.0000
       Rotation axis: Omega
               Omega: 0.0000
                 Chi: 45.0000
                 Phi: 90.0000
                 XTD: 45.0422
              2theta: -20.1827
;
_diffrn_measurement_device
;
Saturn724+ (2x2 bin mode)
;
_diffrn_measurement_device_details
;
AFC10: Fixed Chi 2 circle
;
_diffrn_measurement_device_type 'multiwire proportional'
_diffrn_measurement_method dtprofit.ref
_diffrn_orient_matrix_type d*Trek
_diffrn_orient_matrix_UB_11 -0.0068
_diffrn_orient_matrix_UB_12 -0.0615
_diffrn_orient_matrix_UB_13 -0.1070
_diffrn_orient_matrix_UB_21 -0.0195
_diffrn_orient_matrix_UB_22 0.0791
_diffrn_orient_matrix_UB_23 -0.0442
_diffrn_orient_matrix_UB_31 0.0612
_diffrn_orient_matrix_UB_32 0.0049
_diffrn_orient_matrix_UB_33 -0.0184
_diffrn_radiation_detector CCD
_diffrn_radiation_monochromator 'Graphite Monochromator'
_diffrn_radiation_type MoK\a
_diffrn_radiation_wavelength 0.71073
_diffrn_reflns_av_R_equivalents 0.0675
_diffrn_reflns_av_unetI/netI 0.0634
_diffrn_reflns_limit_h_max 18
_diffrn_reflns_limit_h_min -17
_diffrn_reflns_limit_k_max 12
_diffrn_reflns_limit_k_min -12
_diffrn_reflns_limit_l_max 8
_diffrn_reflns_limit_l_min -9
_diffrn_reflns_number 8237
_diffrn_reflns_theta_full 25.00
_diffrn_reflns_theta_max 25.00
_diffrn_reflns_theta_min 1.30
_diffrn_source 'Rotating Anode'
_diffrn_source_current 90.0000
_diffrn_source_power 4.5000
_diffrn_source_voltage 50.0000
_exptl_absorpt_coefficient_mu 0.118
_exptl_absorpt_correction_T_max 1.0000
_exptl_absorpt_correction_T_min 0.5975
_exptl_absorpt_correction_type multi-scan
_exptl_crystal_colour Colorless
_exptl_crystal_density_diffrn 1.538
_exptl_crystal_density_method 'not measured'
_exptl_crystal_description Prism
_exptl_crystal_F_000 656
_exptl_crystal_size_max 0.16
_exptl_crystal_size_mid 0.05
_exptl_crystal_size_min 0.04
_refine_diff_density_max 0.812
_refine_diff_density_min -0.543
_refine_diff_density_rms 0.158
_refine_ls_extinction_method none
_refine_ls_goodness_of_fit_ref 1.205
_refine_ls_hydrogen_treatment constr
_refine_ls_matrix_type full
_refine_ls_number_parameters 211
_refine_ls_number_reflns 2410
_refine_ls_number_restraints 0
_refine_ls_restrained_S_all 1.205
_refine_ls_R_factor_all 0.1853
_refine_ls_R_factor_gt 0.1663
_refine_ls_shift/su_max 0.001
_refine_ls_shift/su_mean 0.000
_refine_ls_structure_factor_coef Fsqd
_refine_ls_weighting_details 'calc w=1/[\s^2^(Fo^2^)+(0.1471P)^2^+24.3673P] where P=(Fo^2^+2Fc^2^)/3'
_refine_ls_weighting_scheme calc
_refine_ls_wR_factor_gt 0.4342
_refine_ls_wR_factor_ref 0.4465
_reflns_number_gt 1947
_reflns_number_total 2410
_reflns_threshold_expression >2sigma(I)
_cod_data_source_file c6cc08179g2.cif
_cod_data_source_block bwn16068a
_cod_depositor_comments
;
The following automatic conversions were performed:

'_exptl_absorpt_correction_type' value 'Multi-scan' changed to
'multi-scan' according to
/usr/data/users/saulius/crontab/automatic-downloads/rss-feeds/RSC/lib/dictionaries/cif_core.dic
dictionary named 'cif_core.dic' version 2.4.2 from 2011-04-26.

Automatic conversion script
Id: cif_fix_values 4268 2015-11-12 08:31:59Z antanas 

 Adding full bibliography for 7119531.cif.
;
_cod_database_code 7119531
_diffrn_number_total 3312
_olex2_refinement_description
;
1. Fixed Uiso
 At 1.5 times of:
  All C(H,H,H) groups
2.a Idealised Me refined as rotating group:
 C1(H1A,H1B,H1C), C4(H4A,H4B,H4C), C6(H6A,H6B,H6C)
;
_olex2_submission_special_instructions 'No special instructions were received'

loop_
_space_group_symop_id
_space_group_symop_operation_xyz
1 'x, y, z'
2 '-x, y+1/2, -z+1/2'
3 '-x, -y, -z'
4 'x, -y-1/2, z-1/2'

loop_
_atom_site_label
_atom_site_type_symbol
_atom_site_fract_x
_atom_site_fract_y
_atom_site_fract_z
_atom_site_U_iso_or_equiv
_atom_site_adp_type
_atom_site_occupancy
_atom_site_calc_flag
_atom_site_refinement_flags_posn
N1 N 0.0940(5) 0.8692(7) -0.0850(10) 0.0255(19) Uani 1 d .
N2 N 0.0489(5) 0.9252(7) -0.2176(11) 0.0272(19) Uani 1 d .
N3 N 0.0441(6) 1.0464(8) -0.2029(10) 0.030(2) Uani 1 d .
N4 N 0.0868(5) 1.0752(7) -0.0559(10) 0.0273(19) Uani 1 d .
N5 N 0.1651(6) 0.9633(8) 0.1715(10) 0.028(2) Uani 1 d .
N6 N 0.1896(5) 0.8557(8) 0.2110(10) 0.027(2) Uani 1 d .
N7 N 0.2394(5) 0.8522(8) 0.3633(10) 0.027(2) Uani 1 d .
N8 N 0.2754(5) 0.7364(7) 0.3907(10) 0.027(2) Uani 1 d .
N9 N 0.3304(5) 0.7329(7) 0.5223(11) 0.027(2) Uani 1 d .
N10 N 0.3294(7) 0.5075(8) 0.4718(14) 0.046(3) Uani 1 d .
N11 N 0.3770(6) 0.4161(8) 0.5375(13) 0.040(2) Uani 1 d .
N12 N 0.4359(5) 0.4661(8) 0.6540(10) 0.0265(19) Uani 1 d .
N13 N 0.4289(6) 0.5887(8) 0.6658(11) 0.032(2) Uani 1 d .
N14 N 0.3399(6) 1.0154(8) 0.4674(13) 0.035(2) Uani 1 d .
N15 N 0.3371(6) 1.1121(8) 0.5630(12) 0.032(2) Uani 1 d .
N16 N 0.2606(6) 1.1108(7) 0.6110(10) 0.0269(19) Uani 1 d .
N17 N 0.2109(6) 1.0152(8) 0.5475(11) 0.033(2) Uani 1 d .
C1 C 0.0101(8) 0.8575(10) -0.3626(15) 0.041(3) Uani 1 d .
H1A H 0.0534 0.8405 -0.4330 0.061 Uiso 1 calc GR
H1B H -0.0362 0.9072 -0.4242 0.061 Uiso 1 calc GR
H1C H -0.0132 0.7791 -0.3288 0.061 Uiso 1 calc GR
C2 C 0.1154(6) 0.9650(9) 0.0111(12) 0.024(2) Uani 1 d .
C3 C 0.3619(6) 0.6105(10) 0.5481(13) 0.028(2) Uani 1 d .
C4 C 0.4964(8) 0.3886(11) 0.7590(17) 0.044(3) Uani 1 d .
H4A H 0.4937 0.4074 0.8752 0.066 Uiso 1 calc GR
H4B H 0.5544 0.4048 0.7362 0.066 Uiso 1 calc GR
H4C H 0.4819 0.3012 0.7369 0.066 Uiso 1 calc GR
C5 C 0.2643(6) 0.9586(9) 0.4621(13) 0.028(2) Uani 1 d .
C6 C 0.2325(7) 1.2080(10) 0.7139(12) 0.030(2) Uani 1 d .
H6A H 0.2265 1.1736 0.8223 0.044 Uiso 1 calc GR
H6B H 0.1771 1.2407 0.6605 0.044 Uiso 1 calc GR
H6C H 0.2748 1.2751 0.7281 0.044 Uiso 1 calc GR

loop_
_atom_site_aniso_label
_atom_site_aniso_U_11
_atom_site_aniso_U_22
_atom_site_aniso_U_33
_atom_site_aniso_U_23
_atom_site_aniso_U_13
_atom_site_aniso_U_12
N1 0.033(5) 0.018(4) 0.025(4) -0.002(3) 0.005(4) 0.000(3)
N2 0.032(5) 0.016(4) 0.032(5) 0.004(4) 0.001(4) 0.000(4)
N3 0.036(5) 0.024(5) 0.028(4) 0.002(4) 0.001(4) 0.001(4)
N4 0.032(5) 0.019(4) 0.031(5) -0.001(4) 0.005(4) -0.001(4)
N5 0.035(5) 0.022(4) 0.026(4) -0.005(4) 0.004(4) -0.001(4)
N6 0.030(5) 0.023(4) 0.027(4) 0.000(4) 0.003(4) 0.003(4)
N7 0.030(5) 0.023(4) 0.024(4) -0.005(3) -0.001(4) 0.003(4)
N8 0.032(5) 0.014(4) 0.034(5) 0.009(4) 0.003(4) 0.007(3)
N9 0.028(4) 0.017(4) 0.036(5) 0.001(4) 0.008(4) -0.002(3)
N10 0.051(6) 0.013(4) 0.068(7) -0.006(4) -0.010(6) 0.002(4)
N11 0.045(6) 0.021(5) 0.055(6) 0.009(4) 0.006(5) 0.007(4)
N12 0.020(4) 0.029(5) 0.031(5) 0.003(4) 0.007(3) -0.002(4)
N13 0.034(5) 0.028(5) 0.035(5) -0.003(4) 0.005(4) 0.005(4)
N14 0.034(5) 0.023(5) 0.051(6) 0.002(4) 0.010(4) 0.001(4)
N15 0.033(5) 0.020(4) 0.045(5) -0.003(4) 0.011(4) -0.008(4)
N16 0.042(5) 0.014(4) 0.024(4) -0.001(3) 0.004(4) -0.001(4)
N17 0.039(5) 0.021(4) 0.037(5) -0.001(4) -0.001(4) -0.001(4)
C1 0.056(7) 0.019(5) 0.043(7) -0.009(5) -0.005(6) 0.000(5)
C2 0.022(5) 0.025(5) 0.027(5) -0.001(4) 0.010(4) 0.003(4)
C3 0.024(5) 0.025(5) 0.035(6) 0.002(4) 0.006(4) 0.003(4)
C4 0.040(6) 0.034(6) 0.055(7) -0.004(6) 0.000(6) 0.020(5)
C5 0.031(5) 0.012(5) 0.041(6) 0.000(4) 0.003(5) 0.005(4)
C6 0.036(6) 0.026(5) 0.026(5) -0.008(4) 0.005(5) 0.010(4)

loop_
_atom_type_symbol
_atom_type_description
_atom_type_scat_dispersion_real
_atom_type_scat_dispersion_imag
_atom_type_scat_source
C C 0.0033 0.0016 'International Tables Vol C Tables 4.2.6.8 and 6.1.1.4'
H H 0.0000 0.0000 'International Tables Vol C Tables 4.2.6.8 and 6.1.1.4'
N N 0.0061 0.0033 'International Tables Vol C Tables 4.2.6.8 and 6.1.1.4'

loop_
_geom_angle_atom_site_label_1
_geom_angle_atom_site_label_2
_geom_angle_atom_site_label_3
_geom_angle
C2 N1 N2 100.7(8)
N1 N2 C1 122.6(8)
N3 N2 N1 113.8(8)
N3 N2 C1 123.6(9)
N2 N3 N4 106.7(8)
N3 N4 C2 104.7(8)
N6 N5 C2 110.8(8)
N5 N6 N7 111.9(8)
N6 N7 N8 109.7(8)
N6 N7 C5 124.3(8)
N8 N7 C5 124.7(8)
N9 N8 N7 112.0(8)
N8 N9 C3 109.3(8)
N11 N10 C3 106.4(9)
N10 N11 N12 106.3(9)
N11 N12 C4 120.8(9)
N13 N12 N11 113.3(8)
N13 N12 C4 125.8(9)
N12 N13 C3 100.8(8)
N15 N14 C5 105.7(9)
N14 N15 N16 106.7(8)
N15 N16 N17 113.3(8)
N15 N16 C6 122.6(8)
N17 N16 C6 124.0(9)
C5 N17 N16 100.1(8)
N2 C1 H1A 109.5
N2 C1 H1B 109.5
N2 C1 H1C 109.5
H1A C1 H1B 109.5
H1A C1 H1C 109.5
H1B C1 H1C 109.5
N1 C2 N4 114.2(9)
N1 C2 N5 126.7(9)
N4 C2 N5 119.1(9)
N10 C3 N9 127.3(9)
N13 C3 N9 119.5(9)
N13 C3 N10 113.1(9)
N12 C4 H4A 109.5
N12 C4 H4B 109.5
N12 C4 H4C 109.5
H4A C4 H4B 109.5
H4A C4 H4C 109.5
H4B C4 H4C 109.5
N14 C5 N7 123.6(9)
N17 C5 N7 121.9(9)
N17 C5 N14 114.3(9)
N16 C6 H6A 109.5
N16 C6 H6B 109.5
N16 C6 H6C 109.5
H6A C6 H6B 109.5
H6A C6 H6C 109.5
H6B C6 H6C 109.5

loop_
_geom_bond_atom_site_label_1
_geom_bond_atom_site_label_2
_geom_bond_distance
N1 N2 1.345(11)
N1 C2 1.311(13)
N2 N3 1.317(11)
N2 C1 1.445(14)
N3 N4 1.321(12)
N4 C2 1.356(13)
N5 N6 1.250(12)
N5 C2 1.420(13)
N6 N7 1.366(11)
N7 N8 1.376(11)
N7 C5 1.424(13)
N8 N9 1.273(12)
N9 C3 1.415(13)
N10 N11 1.303(13)
N10 C3 1.337(14)
N11 N12 1.337(13)
N12 N13 1.332(12)
N12 C4 1.446(14)
N13 C3 1.336(13)
N14 N15 1.309(13)
N14 C5 1.337(14)
N15 N16 1.329(12)
N16 N17 1.350(12)
N16 C6 1.458(12)
N17 C5 1.327(14)
C1 H1A 0.9800
C1 H1B 0.9800
C1 H1C 0.9800
C4 H4A 0.9800
C4 H4B 0.9800
C4 H4C 0.9800
C6 H6A 0.9800
C6 H6B 0.9800
C6 H6C 0.9800

loop_
_geom_torsion_atom_site_label_1
_geom_torsion_atom_site_label_2
_geom_torsion_atom_site_label_3
_geom_torsion_atom_site_label_4
_geom_torsion
N1 N2 N3 N4 -0.3(12)
N2 N1 C2 N4 -0.7(11)
N2 N1 C2 N5 -179.5(9)
N2 N3 N4 C2 -0.2(10)
N3 N4 C2 N1 0.6(11)
N3 N4 C2 N5 179.5(8)
N5 N6 N7 N8 -170.8(8)
N5 N6 N7 C5 -3.1(13)
N6 N5 C2 N1 2.0(14)
N6 N5 C2 N4 -176.8(9)
N6 N7 N8 N9 172.1(8)
N6 N7 C5 N14 -97.3(12)
N6 N7 C5 N17 77.6(13)
N7 N8 N9 C3 177.1(8)
N8 N7 C5 N14 68.7(14)
N8 N7 C5 N17 -116.5(11)
N8 N9 C3 N10 -13.0(15)
N8 N9 C3 N13 170.6(9)
N10 N11 N12 N13 -0.6(12)
N10 N11 N12 C4 176.1(10)
N11 N10 C3 N9 -178.0(10)
N11 N10 C3 N13 -1.5(14)
N11 N12 N13 C3 -0.3(11)
N12 N13 C3 N9 177.9(9)
N12 N13 C3 N10 1.1(12)
N14 N15 N16 N17 -0.8(12)
N14 N15 N16 C6 -177.3(9)
N15 N14 C5 N7 176.5(9)
N15 N14 C5 N17 1.3(13)
N15 N16 N17 C5 1.5(11)
N16 N17 C5 N7 -176.9(9)
N16 N17 C5 N14 -1.7(12)
C1 N2 N3 N4 -179.8(10)
C2 N1 N2 N3 0.6(11)
C2 N1 N2 C1 -179.9(10)
C2 N5 N6 N7 178.5(8)
C3 N10 N11 N12 1.2(13)
C4 N12 N13 C3 -176.7(10)
C5 N7 N8 N9 4.4(13)
C5 N14 N15 N16 -0.3(11)
C6 N16 N17 C5 177.9(9)
